data_7235858
loop_
_publ_author_name
'Vo, Thao T.'
'Shreeve, Jean'ne M.'

_publ_section_title
;
 1,1-Diamino-2,2-dinitroethene (FOX-7) and
 1-amino-1-hydrazino-2,2-dinitroethene (HFOX) as amphot\`eres: bases with
 strong acids
;
_journal_issue 16
_journal_name_full 'Journal of Materials Chemistry A'
_journal_page_first 8756
_journal_paper_doi 10.1039/C4TA07098D
_journal_volume 3
_journal_year 2015
_chemical_formula_sum 'C3 H5 F3 N4 O7 S'
_chemical_formula_weight 298.17
_space_group_IT_number 14
_space_group_name_Hall '-P 2ybc'
_space_group_name_H-M_alt 'P 1 21/c 1'
_atom_sites_solution_hydrogens geom
_atom_sites_solution_primary direct
_atom_sites_solution_secondary difmap
_audit_creation_method SHELXL-97
_audit_update_record
;
2014-06-13 deposited with the CCDC.
2015-01-15 downloaded from the CCDC.
;
_cell_angle_alpha 90.00
_cell_angle_beta 106.8020(10)
_cell_angle_gamma 90.00
_cell_formula_units_Z 4
_cell_length_a 7.5409(4)
_cell_length_b 11.4812(6)
_cell_length_c 12.3048(6)
_cell_measurement_temperature 150(2)
_cell_volume 1019.85(9)
_computing_structure_refinement 'SHELXL-97 (Sheldrick, 2008)'
_computing_structure_solution 'SHELXS-97 (Sheldrick, 2008)'
_diffrn_ambient_temperature 150(2)
_diffrn_measured_fraction_theta_full 0.999
_diffrn_measured_fraction_theta_max 0.999
_diffrn_radiation_monochromator graphite
_diffrn_radiation_source 'fine-focus sealed tube'
_diffrn_radiation_type MoK\a
_diffrn_radiation_wavelength 0.71073
_diffrn_reflns_av_R_equivalents 0.0591
_diffrn_reflns_av_sigmaI/netI 0.0277
_diffrn_reflns_limit_h_max 10
_diffrn_reflns_limit_h_min -10
_diffrn_reflns_limit_k_max 16
_diffrn_reflns_limit_k_min -16
_diffrn_reflns_limit_l_max 17
_diffrn_reflns_limit_l_min -17
_diffrn_reflns_number 16143
_diffrn_reflns_theta_full 30.52
_diffrn_reflns_theta_max 30.52
_diffrn_reflns_theta_min 2.48
_exptl_absorpt_coefficient_mu 0.404
_exptl_absorpt_correction_T_max 0.8423
_exptl_absorpt_correction_T_min 0.6259
_exptl_crystal_density_diffrn 1.942
_exptl_crystal_density_method 'not measured'
_exptl_crystal_F_000 600
_exptl_crystal_size_max 1.28
_exptl_crystal_size_mid 1.01
_exptl_crystal_size_min 0.44
_refine_diff_density_max 0.499
_refine_diff_density_min -0.463
_refine_diff_density_rms 0.068
_refine_ls_extinction_method none
_refine_ls_goodness_of_fit_ref 1.058
_refine_ls_hydrogen_treatment mixed
_refine_ls_matrix_type full
_refine_ls_number_parameters 163
_refine_ls_number_reflns 3116
_refine_ls_number_restraints 0
_refine_ls_restrained_S_all 1.058
_refine_ls_R_factor_all 0.0365
_refine_ls_R_factor_gt 0.0335
_refine_ls_shift/su_max 0.000
_refine_ls_shift/su_mean 0.000
_refine_ls_structure_factor_coef Fsqd
_refine_ls_weighting_details 'calc w=1/[\s^2^(Fo^2^)+(0.0412P)^2^+0.4738P] where P=(Fo^2^+2Fc^2^)/3'
_refine_ls_weighting_scheme calc
_refine_ls_wR_factor_gt 0.0877
_refine_ls_wR_factor_ref 0.0896
_reflns_number_gt 2860
_reflns_number_total 3116
_reflns_threshold_expression >2sigma(I)
_cod_data_source_file c4ta07098d2.cif
_cod_data_source_block shrv200
_cod_database_code 7235858

loop_
_symmetry_equiv_pos_as_xyz
'x, y, z'
'-x, y+1/2, -z+1/2'
'-x, -y, -z'
'x, -y-1/2, z-1/2'

loop_
_atom_site_label
_atom_site_type_symbol
_atom_site_fract_x
_atom_site_fract_y
_atom_site_fract_z
_atom_site_U_iso_or_equiv
_atom_site_adp_type
_atom_site_occupancy
_atom_site_symmetry_multiplicity
_atom_site_calc_flag
_atom_site_refinement_flags
C1 C 1.24782(15) 0.58915(10) 0.27049(9) 0.0164(2) Uani 1 1 d .
C2 C 1.13717(14) 0.55474(10) 0.35075(9) 0.01579(19) Uani 1 1 d .
H2 H 1.1950 0.4839 0.3940 0.019 Uiso 1 1 calc R
N3 N 1.41166(13) 0.54170(9) 0.29063(8) 0.01884(19) Uani 1 1 d .
H3A H 1.4824 0.5585 0.2471 0.023 Uiso 1 1 calc R
H3B H 1.4512 0.4930 0.3477 0.023 Uiso 1 1 calc R
N4 N 1.17914(15) 0.66200(10) 0.18781(9) 0.0251(2) Uani 1 1 d .
H4A H 1.2440 0.6818 0.1417 0.030 Uiso 1 1 calc R
H4B H 1.0679 0.6914 0.1781 0.030 Uiso 1 1 calc R
N5 N 1.13306(14) 0.65035(9) 0.43439(9) 0.01968(19) Uani 1 1 d .
O6 O 1.13137(18) 0.61875(11) 0.52839(9) 0.0366(3) Uani 1 1 d .
O7 O 1.13006(16) 0.75030(8) 0.40221(10) 0.0305(2) Uani 1 1 d .
N8 N 0.93842(14) 0.52656(9) 0.28557(9) 0.0213(2) Uani 1 1 d .
O9 O 0.92202(17) 0.46217(11) 0.20559(10) 0.0413(3) Uani 1 1 d .
O10 O 0.81635(13) 0.56683(10) 0.31998(9) 0.0302(2) Uani 1 1 d .
S11 S 0.62613(4) 0.75009(2) 0.07366(2) 0.01526(8) Uani 1 1 d .
C12 C 0.63399(17) 0.66564(11) -0.05155(10) 0.0210(2) Uani 1 1 d .
O13 O 0.81737(13) 0.75761(9) 0.14111(8) 0.0255(2) Uani 1 1 d .
O14 O 0.54776(13) 0.86189(8) 0.02868(8) 0.02353(19) Uani 1 1 d .
O15 O 0.50829(13) 0.68148(9) 0.12225(8) 0.02453(19) Uani 1 1 d .
F16 F 0.70010(19) 0.56064(9) -0.02121(9) 0.0506(3) Uani 1 1 d .
F17 F 0.73895(17) 0.71660(12) -0.10573(9) 0.0517(3) Uani 1 1 d .
F18 F 0.46732(13) 0.65388(11) -0.12353(8) 0.0463(3) Uani 1 1 d .

loop_
_atom_site_aniso_label
_atom_site_aniso_U_11
_atom_site_aniso_U_22
_atom_site_aniso_U_33
_atom_site_aniso_U_23
_atom_site_aniso_U_13
_atom_site_aniso_U_12
C1 0.0144(4) 0.0172(5) 0.0165(5) 0.0006(4) 0.0030(4) 0.0004(4)
C2 0.0127(4) 0.0157(5) 0.0180(5) 0.0021(4) 0.0029(3) 0.0010(3)
N3 0.0142(4) 0.0231(5) 0.0184(4) 0.0024(3) 0.0033(3) 0.0026(3)
N4 0.0201(5) 0.0315(6) 0.0249(5) 0.0130(4) 0.0083(4) 0.0074(4)
N5 0.0163(4) 0.0218(5) 0.0208(4) -0.0010(4) 0.0052(3) -0.0021(4)
O6 0.0533(7) 0.0385(6) 0.0214(5) -0.0010(4) 0.0161(4) -0.0073(5)
O7 0.0394(6) 0.0184(5) 0.0355(5) -0.0014(4) 0.0138(4) 0.0001(4)
N8 0.0166(4) 0.0180(5) 0.0257(5) 0.0038(4) 0.0006(4) -0.0037(3)
O9 0.0372(6) 0.0387(6) 0.0421(6) -0.0175(5) 0.0020(5) -0.0123(5)
O10 0.0144(4) 0.0376(6) 0.0383(5) 0.0089(4) 0.0070(4) 0.0013(4)
S11 0.01285(13) 0.01607(14) 0.01528(13) 0.00045(8) 0.00156(9) -0.00008(8)
C12 0.0197(5) 0.0217(5) 0.0219(5) -0.0020(4) 0.0064(4) -0.0005(4)
O13 0.0147(4) 0.0319(5) 0.0250(4) -0.0014(4) -0.0019(3) -0.0001(3)
O14 0.0271(4) 0.0161(4) 0.0227(4) -0.0003(3) -0.0002(3) 0.0033(3)
O15 0.0222(4) 0.0293(5) 0.0240(4) 0.0038(3) 0.0097(3) -0.0024(4)
F16 0.0799(8) 0.0281(5) 0.0432(6) -0.0019(4) 0.0167(5) 0.0241(5)
F17 0.0642(7) 0.0609(7) 0.0451(6) -0.0144(5) 0.0399(5) -0.0272(6)
F18 0.0279(4) 0.0671(7) 0.0362(5) -0.0284(5) -0.0030(4) 0.0020(4)

loop_
_atom_type_symbol
_atom_type_description
_atom_type_scat_dispersion_real
_atom_type_scat_dispersion_imag
_atom_type_scat_source
C C 0.0033 0.0016 'International Tables Vol C Tables 4.2.6.8 and 6.1.1.4'
H H 0.0000 0.0000 'International Tables Vol C Tables 4.2.6.8 and 6.1.1.4'
N N 0.0061 0.0033 'International Tables Vol C Tables 4.2.6.8 and 6.1.1.4'
O O 0.0106 0.0060 'International Tables Vol C Tables 4.2.6.8 and 6.1.1.4'
F F 0.0171 0.0103 'International Tables Vol C Tables 4.2.6.8 and 6.1.1.4'
S S 0.1246 0.1234 'International Tables Vol C Tables 4.2.6.8 and 6.1.1.4'

loop_
_geom_angle_atom_site_label_1
_geom_angle_atom_site_label_2
_geom_angle_atom_site_label_3
_geom_angle
N4 C1 N3 123.79(11)
N4 C1 C2 120.39(10)
N3 C1 C2 115.82(10)
N5 C2 N8 107.67(9)
N5 C2 C1 112.17(9)
N8 C2 C1 110.89(9)
N5 C2 H2 108.7
N8 C2 H2 108.7
C1 C2 H2 108.7
C1 N3 H3A 120.0
C1 N3 H3B 120.0
H3A N3 H3B 120.0
C1 N4 H4A 120.0
C1 N4 H4B 120.0
H4A N4 H4B 120.0
O7 N5 O6 126.09(12)
O7 N5 C2 117.87(10)
O6 N5 C2 116.04(10)
O9 N8 O10 127.54(11)
O9 N8 C2 114.47(11)
O10 N8 C2 117.95(10)
O15 S11 O13 115.32(6)
O15 S11 O14 114.15(6)
O13 S11 O14 113.24(6)
O15 S11 C12 103.47(6)
O13 S11 C12 104.18(6)
O14 S11 C12 104.77(6)
F17 C12 F16 108.54(12)
F17 C12 F18 107.62(12)
F16 C12 F18 107.81(12)
F17 C12 S11 111.21(9)
F16 C12 S11 110.30(9)
F18 C12 S11 111.23(9)

loop_
_geom_bond_atom_site_label_1
_geom_bond_atom_site_label_2
_geom_bond_distance
C1 N4 1.3032(15)
C1 N3 1.3068(14)
C1 C2 1.5179(15)
C2 N5 1.5111(15)
C2 N8 1.5164(14)
C2 H2 1.0000
N3 H3A 0.8800
N3 H3B 0.8800
N4 H4A 0.8800
N4 H4B 0.8800
N5 O7 1.2119(14)
N5 O6 1.2158(14)
N8 O9 1.2082(16)
N8 O10 1.2107(15)
S11 O15 1.4405(9)
S11 O13 1.4436(9)
S11 O14 1.4539(9)
S11 C12 1.8358(12)
C12 F17 1.3108(15)
C12 F16 1.3167(16)
C12 F18 1.3186(14)

loop_
_geom_hbond_atom_site_label_D
_geom_hbond_atom_site_label_H
_geom_hbond_atom_site_label_A
_geom_hbond_distance_DH
_geom_hbond_distance_HA
_geom_hbond_distance_DA
_geom_hbond_angle_DHA
_geom_hbond_site_symmetry_A
N3 H3A O15 0.88 2.14 2.8760(14) 141.2 1_655
N3 H3B O14 0.88 2.14 2.9842(14) 161.1 2_745
N4 H4A O15 0.88 2.07 2.8318(14) 143.7 1_655
N4 H4B O13 0.88 1.96 2.8411(14) 174.6 .

loop_
_geom_torsion_atom_site_label_1
_geom_torsion_atom_site_label_2
_geom_torsion_atom_site_label_3
_geom_torsion_atom_site_label_4
_geom_torsion
N4 C1 C2 N5 -74.97(13)
N3 C1 C2 N5 104.86(12)
N4 C1 C2 N8 45.45(15)
N3 C1 C2 N8 -134.72(10)
N8 C2 N5 O7 -87.62(12)
C1 C2 N5 O7 34.65(14)
N8 C2 N5 O6 91.72(12)
C1 C2 N5 O6 -146.01(11)
N5 C2 N8 O9 170.76(11)
C1 C2 N8 O9 47.70(14)
N5 C2 N8 O10 -11.35(14)
C1 C2 N8 O10 -134.41(11)
O15 S11 C12 F17 -179.41(10)
O13 S11 C12 F17 -58.47(11)
O14 S11 C12 F17 60.70(11)
O15 S11 C12 F16 -58.92(11)
O13 S11 C12 F16 62.02(11)
O14 S11 C12 F16 -178.80(10)
O15 S11 C12 F18 60.66(11)
O13 S11 C12 F18 -178.41(10)
O14 S11 C12 F18 -59.23(11)
